data_7161158
loop_
_publ_author_name
'Zhang, Yang'
'Li, Yuhan'
'Wei, Zhonglin'
'Zhang, Zhuoqi'
'Xiang, Jinbao'
'Zheng, Lianyou'

_publ_section_title
;
 Furan-2-carboxamides as dienes in a cascade
 S<sub>N</sub>2'/intramolecular Diels-Alder reaction with MBH carbonates.
;
_journal_issue 21
_journal_name_full 'Organic &amp; biomolecular chemistry'
_journal_page_first 4449
_journal_page_last 4455
_journal_paper_doi 10.1039/d6ob00582a
_journal_volume 24
_journal_year 2026
_chemical_formula_sum 'C22 H18 Cl N O4'
_chemical_formula_weight 395.82
_space_group_crystal_system monoclinic
_space_group_IT_number 9
_space_group_name_Hall 'C -2yc'
_space_group_name_H-M_alt 'C 1 c 1'
_atom_sites_solution_hydrogens geom
_audit_creation_method SHELXL-2019/3
_audit_update_record
;
2026-04-29 deposited with the CCDC.	2026-05-08 downloaded from the CCDC.
;
_cell_angle_alpha 90
_cell_angle_beta 104.374(7)
_cell_angle_gamma 90
_cell_formula_units_Z 4
_cell_length_a 13.382(2)
_cell_length_b 17.484(2)
_cell_length_c 8.4966(10)
_cell_measurement_temperature 297(2)
_cell_volume 1925.7(4)
_computing_structure_refinement 'SHELXL-2019/2 (Sheldrick, 2019)'
_diffrn_ambient_temperature 297(2)
_diffrn_measured_fraction_theta_full 0.996
_diffrn_measured_fraction_theta_max 0.997
_diffrn_radiation_type MoK\a
_diffrn_radiation_wavelength 0.71073
_diffrn_reflns_av_R_equivalents 0.0252
_diffrn_reflns_av_unetI/netI 0.0157
_diffrn_reflns_Laue_measured_fraction_full 0.996
_diffrn_reflns_Laue_measured_fraction_max 0.997
_diffrn_reflns_limit_h_max 17
_diffrn_reflns_limit_h_min -17
_diffrn_reflns_limit_k_max 22
_diffrn_reflns_limit_k_min -22
_diffrn_reflns_limit_l_max 11
_diffrn_reflns_limit_l_min -10
_diffrn_reflns_number 31642
_diffrn_reflns_point_group_measured_fraction_full 0.993
_diffrn_reflns_point_group_measured_fraction_max 0.994
_diffrn_reflns_theta_full 25.242
_diffrn_reflns_theta_max 27.505
_diffrn_reflns_theta_min 3.143
_exptl_absorpt_coefficient_mu 0.227
_exptl_crystal_density_diffrn 1.365
_exptl_crystal_F_000 824
_refine_diff_density_max 0.656
_refine_diff_density_min -0.269
_refine_diff_density_rms 0.043
_refine_ls_abs_structure_details
;
 Flack x determined using 1896 quotients [(I+)-(I-)]/[(I+)+(I-)]
 (Parsons, Flack and Wagner, Acta Cryst. B69 (2013) 249-259).
;
_refine_ls_abs_structure_Flack 0.000(13)
_refine_ls_extinction_coef 0.014(4)
_refine_ls_extinction_expression Fc^*^=kFc[1+0.001xFc^2^\l^3^/sin(2\q)]^-1/4^
_refine_ls_extinction_method 'SHELXL-2019/2 (Sheldrick 2019)'
_refine_ls_goodness_of_fit_ref 1.106
_refine_ls_hydrogen_treatment constr
_refine_ls_matrix_type full
_refine_ls_number_parameters 255
_refine_ls_number_reflns 4403
_refine_ls_number_restraints 2
_refine_ls_restrained_S_all 1.106
_refine_ls_R_factor_all 0.0507
_refine_ls_R_factor_gt 0.0450
_refine_ls_shift/su_max 0.000
_refine_ls_shift/su_mean 0.000
_refine_ls_structure_factor_coef Fsqd
_refine_ls_weighting_details 'w=1/[\s^2^(Fo^2^)+(0.0913P)^2^+0.4683P] where P=(Fo^2^+2Fc^2^)/3'
_refine_ls_weighting_scheme calc
_refine_ls_wR_factor_gt 0.1304
_refine_ls_wR_factor_ref 0.1411
_reflns_Friedel_coverage 0.989
_reflns_Friedel_fraction_full 0.991
_reflns_Friedel_fraction_max 0.990
_reflns_number_gt 4037
_reflns_number_total 4403
_reflns_threshold_expression 'I > 2\s(I)'
_cod_data_source_file d6ob00582a2.cif
_cod_data_source_block m1
_cod_depositor_comments 'Adding full bibliography for 7161158.cif.'
_cod_original_sg_symbol_H-M 'C c'
_cod_database_code 7161158
_shelx_shelxl_version_number 2019/3
_shelx_space_group_comment
;
The symmetry employed for this shelxl refinement is uniquely defined
by the following loop, which should always be used as a source of
symmetry information in preference to the above space-group names.
They are only intended as comments.
;

loop_
_space_group_symop_operation_xyz
'x, y, z'
'x, -y, z+1/2'
'x+1/2, y+1/2, z'
'x+1/2, -y+1/2, z+1/2'

loop_
_atom_site_label
_atom_site_type_symbol
_atom_site_fract_x
_atom_site_fract_y
_atom_site_fract_z
_atom_site_U_iso_or_equiv
_atom_site_adp_type
_atom_site_occupancy
_atom_site_site_symmetry_order
_atom_site_calc_flag
_atom_site_refinement_flags_posn
_atom_site_refinement_flags_adp
_atom_site_refinement_flags_occupancy
_atom_site_disorder_assembly
_atom_site_disorder_group
Cl1 Cl 0.82929(9) 0.50064(6) 0.25620(14) 0.0727(3) Uani 1 1 d . . . . .
O1 O 0.3329(2) 0.41139(17) 0.2603(5) 0.0745(8) Uani 1 1 d . . . . .
O2 O 0.27247(18) 0.23622(16) 0.2752(3) 0.0562(6) Uani 1 1 d . . . . .
O3 O 0.4051(4) 0.35639(19) 0.6979(4) 0.0875(11) Uani 1 1 d . . . . .
O4 O 0.4013(3) 0.2443(2) 0.8196(4) 0.0831(10) Uani 1 1 d . . . . .
N1 N 0.4699(2) 0.33116(15) 0.3763(3) 0.0457(6) Uani 1 1 d . . . . .
C1 C 0.7228(3) 0.45142(19) 0.2890(4) 0.0536(7) Uani 1 1 d . . . . .
C2 C 0.6251(3) 0.4754(2) 0.2159(5) 0.0603(8) Uani 1 1 d . . . . .
H2 H 0.615337 0.517973 0.148176 0.072 Uiso 1 1 calc R U . . .
C3 C 0.5403(3) 0.4362(2) 0.2426(4) 0.0571(8) Uani 1 1 d . . . . .
H3 H 0.473909 0.452728 0.192595 0.069 Uiso 1 1 calc R U . . .
C4 C 0.5544(2) 0.37218(17) 0.3442(3) 0.0440(6) Uani 1 1 d . . . . .
C5 C 0.6549(3) 0.34829(19) 0.4137(4) 0.0502(7) Uani 1 1 d . . . . .
H5 H 0.665792 0.304865 0.478902 0.060 Uiso 1 1 calc R U . . .
C6 C 0.7388(3) 0.3876(2) 0.3878(5) 0.0540(7) Uani 1 1 d . . . . .
H6 H 0.805485 0.371338 0.436548 0.065 Uiso 1 1 calc R U . . .
C7 C 0.3682(2) 0.3544(2) 0.3330(4) 0.0521(7) Uani 1 1 d . . . . .
C8 C 0.4888(2) 0.26093(16) 0.4763(4) 0.0422(6) Uani 1 1 d . . . . .
H8 H 0.543287 0.272035 0.574134 0.051 Uiso 1 1 calc R U . . .
C9 C 0.3851(2) 0.24940(18) 0.5288(4) 0.0474(6) Uani 1 1 d . . . . .
C10 C 0.3068(2) 0.2949(2) 0.3947(4) 0.0505(7) Uani 1 1 d . . . . .
C11 C 0.3346(3) 0.1699(2) 0.5131(5) 0.0573(8) Uani 1 1 d . . . . .
H11A H 0.321306 0.153123 0.614742 0.069 Uiso 1 1 calc R U . . .
H11B H 0.376286 0.132011 0.475482 0.069 Uiso 1 1 calc R U . . .
C12 C 0.2326(3) 0.1871(3) 0.3824(5) 0.0650(9) Uani 1 1 d . . . . .
H12 H 0.195965 0.141689 0.330119 0.078 Uiso 1 1 calc R U . . .
C13 C 0.1674(3) 0.2418(3) 0.4503(6) 0.0751(12) Uani 1 1 d . . . . .
H13 H 0.107779 0.230053 0.482876 0.090 Uiso 1 1 calc R U . . .
C14 C 0.2109(3) 0.3096(3) 0.4547(5) 0.0652(10) Uani 1 1 d . . . . .
H14 H 0.188002 0.355819 0.487135 0.078 Uiso 1 1 calc R U . . .
C15 C 0.5237(2) 0.19392(17) 0.3904(4) 0.0440(6) Uani 1 1 d . . . . .
C16 C 0.4909(3) 0.1816(2) 0.2248(4) 0.0526(7) Uani 1 1 d . . . . .
H16 H 0.446807 0.216645 0.159951 0.063 Uiso 1 1 calc R U . . .
C17 C 0.5229(3) 0.1178(3) 0.1546(5) 0.0658(10) Uani 1 1 d . . . . .
H17 H 0.499215 0.109586 0.043415 0.079 Uiso 1 1 calc R U . . .
C18 C 0.5905(4) 0.0659(3) 0.2501(6) 0.0724(12) Uani 1 1 d . . . . .
H18 H 0.611675 0.022669 0.203324 0.087 Uiso 1 1 calc R U . . .
C19 C 0.6256(4) 0.0788(2) 0.4137(6) 0.0723(11) Uani 1 1 d . . . . .
H19 H 0.671670 0.044566 0.477290 0.087 Uiso 1 1 calc R U . . .
C20 C 0.5933(3) 0.1422(2) 0.4854(5) 0.0574(8) Uani 1 1 d . . . . .
H20 H 0.617690 0.150461 0.596438 0.069 Uiso 1 1 calc R U . . .
C21 C 0.3977(3) 0.2821(2) 0.6980(4) 0.0562(8) Uani 1 1 d . . . . .
C22 C 0.4080(7) 0.3932(4) 0.8528(7) 0.105(2) Uani 1 1 d . . . . .
H22A H 0.372393 0.441289 0.833706 0.157 Uiso 1 1 calc R U . . .
H22B H 0.478445 0.401781 0.910591 0.157 Uiso 1 1 calc R U . . .
H22C H 0.375153 0.360859 0.916227 0.157 Uiso 1 1 calc R U . . .

loop_
_atom_site_aniso_label
_atom_site_aniso_U_11
_atom_site_aniso_U_22
_atom_site_aniso_U_33
_atom_site_aniso_U_23
_atom_site_aniso_U_13
_atom_site_aniso_U_12
Cl1 0.0791(6) 0.0610(5) 0.0879(7) -0.0077(4) 0.0396(5) -0.0245(4)
O1 0.0541(13) 0.0658(16) 0.098(2) 0.0207(16) 0.0081(13) 0.0064(12)
O2 0.0494(12) 0.0679(15) 0.0503(12) -0.0136(11) 0.0103(9) -0.0132(11)
O3 0.149(3) 0.0614(16) 0.0537(15) -0.0105(13) 0.0277(18) -0.0082(19)
O4 0.113(3) 0.090(2) 0.0517(15) -0.0004(14) 0.0289(16) -0.0213(19)
N1 0.0421(12) 0.0456(13) 0.0469(13) 0.0017(10) 0.0067(10) -0.0026(9)
C1 0.0635(19) 0.0453(15) 0.0553(17) -0.0076(13) 0.0211(15) -0.0133(14)
C2 0.069(2) 0.0471(16) 0.062(2) 0.0077(14) 0.0106(16) -0.0089(16)
C3 0.062(2) 0.0514(16) 0.0522(17) 0.0064(14) 0.0037(14) -0.0038(14)
C4 0.0491(15) 0.0388(13) 0.0429(13) -0.0030(10) 0.0090(11) -0.0067(11)
C5 0.0494(16) 0.0451(15) 0.0562(17) 0.0060(13) 0.0131(13) -0.0011(12)
C6 0.0471(16) 0.0518(16) 0.0643(19) 0.0008(14) 0.0160(14) -0.0057(13)
C7 0.0454(15) 0.0519(16) 0.0557(17) -0.0011(13) 0.0065(13) -0.0021(13)
C8 0.0443(13) 0.0401(13) 0.0415(13) -0.0035(10) 0.0095(10) -0.0041(10)
C9 0.0480(16) 0.0523(15) 0.0448(15) -0.0044(12) 0.0169(12) -0.0054(12)
C10 0.0447(15) 0.0543(17) 0.0518(16) -0.0096(13) 0.0104(12) -0.0027(12)
C11 0.0638(19) 0.0553(17) 0.0594(18) -0.0028(15) 0.0273(15) -0.0110(16)
C12 0.0570(19) 0.071(2) 0.070(2) -0.0140(18) 0.0204(17) -0.0207(17)
C13 0.052(2) 0.100(3) 0.078(3) -0.012(2) 0.0244(18) -0.013(2)
C14 0.0456(16) 0.080(2) 0.072(2) -0.0147(19) 0.0194(15) 0.0003(17)
C15 0.0468(14) 0.0444(14) 0.0441(14) -0.0022(11) 0.0176(11) -0.0067(11)
C16 0.0489(16) 0.0644(19) 0.0470(16) -0.0087(13) 0.0164(12) -0.0067(13)
C17 0.062(2) 0.079(2) 0.064(2) -0.0262(19) 0.0285(17) -0.0147(18)
C18 0.079(3) 0.057(2) 0.096(3) -0.020(2) 0.048(2) -0.0059(18)
C19 0.087(3) 0.0526(19) 0.089(3) 0.0088(19) 0.045(2) 0.0131(19)
C20 0.067(2) 0.0509(16) 0.0574(18) 0.0035(14) 0.0220(15) 0.0045(14)
C21 0.0514(16) 0.070(2) 0.0484(17) -0.0100(15) 0.0141(13) -0.0021(15)
C22 0.161(6) 0.082(3) 0.073(3) -0.031(3) 0.033(3) -0.005(4)

loop_
_atom_type_symbol
_atom_type_description
_atom_type_scat_dispersion_real
_atom_type_scat_dispersion_imag
_atom_type_scat_source
C C 0.0033 0.0016 'International Tables Vol C Tables 4.2.6.8 and 6.1.1.4'
H H 0.0000 0.0000 'International Tables Vol C Tables 4.2.6.8 and 6.1.1.4'
N N 0.0061 0.0033 'International Tables Vol C Tables 4.2.6.8 and 6.1.1.4'
O O 0.0106 0.0060 'International Tables Vol C Tables 4.2.6.8 and 6.1.1.4'
Cl Cl 0.1484 0.1585 'International Tables Vol C Tables 4.2.6.8 and 6.1.1.4'

loop_
_geom_angle_atom_site_label_1
_geom_angle_atom_site_label_2
_geom_angle_atom_site_label_3
_geom_angle
_geom_angle_site_symmetry_1
_geom_angle_site_symmetry_3
_geom_angle_publ_flag
C10 O2 C12 94.7(3) . . ?
C21 O3 C22 115.1(4) . . ?
C7 N1 C4 125.4(3) . . ?
C7 N1 C8 114.5(3) . . ?
C4 N1 C8 119.9(2) . . ?
C2 C1 C6 120.7(3) . . ?
C2 C1 Cl1 120.2(3) . . ?
C6 C1 Cl1 119.1(3) . . ?
C1 C2 C3 120.1(3) . . ?
C1 C2 H2 119.9 . . ?
C3 C2 H2 119.9 . . ?
C2 C3 C4 120.2(3) . . ?
C2 C3 H3 119.9 . . ?
C4 C3 H3 119.9 . . ?
C5 C4 C3 118.1(3) . . ?
C5 C4 N1 119.9(3) . . ?
C3 C4 N1 122.0(3) . . ?
C6 C5 C4 121.5(3) . . ?
C6 C5 H5 119.3 . . ?
C4 C5 H5 119.3 . . ?
C5 C6 C1 119.3(3) . . ?
C5 C6 H6 120.3 . . ?
C1 C6 H6 120.3 . . ?
O1 C7 N1 128.0(3) . . ?
O1 C7 C10 125.0(3) . . ?
N1 C7 C10 107.0(3) . . ?
N1 C8 C15 113.3(2) . . ?
N1 C8 C9 103.4(2) . . ?
C15 C8 C9 115.9(2) . . ?
N1 C8 H8 107.9 . . ?
C15 C8 H8 107.9 . . ?
C9 C8 H8 107.9 . . ?
C21 C9 C11 111.5(3) . . ?
C21 C9 C10 113.4(3) . . ?
C11 C9 C10 101.3(3) . . ?
C21 C9 C8 108.8(3) . . ?
C11 C9 C8 119.4(3) . . ?
C10 C9 C8 102.0(2) . . ?
O2 C10 C7 110.8(3) . . ?
O2 C10 C14 102.1(3) . . ?
C7 C10 C14 125.7(3) . . ?
O2 C10 C9 101.0(3) . . ?
C7 C10 C9 106.3(3) . . ?
C14 C10 C9 108.2(3) . . ?
C9 C11 C12 100.1(3) . . ?
C9 C11 H11A 111.7 . . ?
C12 C11 H11A 111.7 . . ?
C9 C11 H11B 111.7 . . ?
C12 C11 H11B 111.7 . . ?
H11A C11 H11B 109.5 . . ?
O2 C12 C13 101.8(4) . . ?
O2 C12 C11 99.7(3) . . ?
C13 C12 C11 109.8(3) . . ?
O2 C12 H12 114.6 . . ?
C13 C12 H12 114.6 . . ?
C11 C12 H12 114.6 . . ?
C14 C13 C12 106.8(3) . . ?
C14 C13 H13 126.6 . . ?
C12 C13 H13 126.6 . . ?
C13 C14 C10 104.0(4) . . ?
C13 C14 H14 128.0 . . ?
C10 C14 H14 128.0 . . ?
C16 C15 C20 118.9(3) . . ?
C16 C15 C8 123.5(3) . . ?
C20 C15 C8 117.5(3) . . ?
C15 C16 C17 120.7(4) . . ?
C15 C16 H16 119.7 . . ?
C17 C16 H16 119.7 . . ?
C16 C17 C18 120.1(4) . . ?
C16 C17 H17 120.0 . . ?
C18 C17 H17 120.0 . . ?
C19 C18 C17 119.5(4) . . ?
C19 C18 H18 120.2 . . ?
C17 C18 H18 120.2 . . ?
C18 C19 C20 120.8(4) . . ?
C18 C19 H19 119.6 . . ?
C20 C19 H19 119.6 . . ?
C19 C20 C15 119.9(4) . . ?
C19 C20 H20 120.0 . . ?
C15 C20 H20 120.0 . . ?
O4 C21 O3 123.7(4) . . ?
O4 C21 C9 124.9(4) . . ?
O3 C21 C9 111.4(3) . . ?
O3 C22 H22A 109.5 . . ?
O3 C22 H22B 109.5 . . ?
H22A C22 H22B 109.5 . . ?
O3 C22 H22C 109.5 . . ?
H22A C22 H22C 109.5 . . ?
H22B C22 H22C 109.5 . . ?

loop_
_geom_bond_atom_site_label_1
_geom_bond_atom_site_label_2
_geom_bond_distance
_geom_bond_site_symmetry_2
_geom_bond_publ_flag
Cl1 C1 1.745(4) . ?
O1 C7 1.206(5) . ?
O2 C10 1.435(4) . ?
O2 C12 1.446(5) . ?
O3 C21 1.303(5) . ?
O3 C22 1.457(6) . ?
O4 C21 1.217(5) . ?
N1 C7 1.379(4) . ?
N1 C4 1.422(4) . ?
N1 C8 1.479(4) . ?
C1 C2 1.366(6) . ?
C1 C6 1.381(5) . ?
C2 C3 1.392(6) . ?
C2 H2 0.9300 . ?
C3 C4 1.398(5) . ?
C3 H3 0.9300 . ?
C4 C5 1.392(4) . ?
C5 C6 1.380(5) . ?
C5 H5 0.9300 . ?
C6 H6 0.9300 . ?
C7 C10 1.499(5) . ?
C8 C15 1.514(4) . ?
C8 C9 1.572(4) . ?
C8 H8 0.9800 . ?
C9 C21 1.517(4) . ?
C9 C11 1.536(5) . ?
C9 C10 1.560(5) . ?
C10 C14 1.516(5) . ?
C11 C12 1.560(6) . ?
C11 H11A 0.9700 . ?
C11 H11B 0.9700 . ?
C12 C13 1.503(7) . ?
C12 H12 0.9800 . ?
C13 C14 1.316(7) . ?
C13 H13 0.9300 . ?
C14 H14 0.9300 . ?
C15 C16 1.383(5) . ?
C15 C20 1.400(5) . ?
C16 C17 1.382(5) . ?
C16 H16 0.9300 . ?
C17 C18 1.392(7) . ?
C17 H17 0.9300 . ?
C18 C19 1.371(7) . ?
C18 H18 0.9300 . ?
C19 C20 1.385(5) . ?
C19 H19 0.9300 . ?
C20 H20 0.9300 . ?
C22 H22A 0.9600 . ?
C22 H22B 0.9600 . ?
C22 H22C 0.9600 . ?
